data_1560103
loop_
_publ_author_name
'Lee, Jie Yie'
'Ling, Sanliang'
'Argent, Stephen P.'
'Senn, Mark S.'
'Ca\~nadillas-Delgado, Laura'
'Cliffe, Matthew J.'

_publ_section_title
;
 Controlling multiple orderings in metal thiocyanate molecular perovskites
 Ax{Ni[Bi(SCN)6]}
;
_journal_issue 10
_journal_name_full 'Chemical Science'
_journal_page_first 3516
_journal_page_last 3525
_journal_paper_doi 10.1039/D0SC06619B
_journal_volume 12
_journal_year 2021
_chemical_formula_moiety 'Bi0.667 C4 N4 Ni0.667 S4, 0.667(H4 N)'
_chemical_formula_sum 'C4 H2.67 Bi0.67 N4.67 Ni0.67 S4'
_chemical_formula_weight 422.81
_chemical_name_systematic 'Ammonium nickel hexathiocyanatobismuthate'
_space_group_crystal_system triclinic
_space_group_IT_number 2
_space_group_name_Hall '-P 1'
_space_group_name_H-M_alt 'P -1'
_atom_sites_solution_hydrogens difmap
_audit_creation_date 2020-04-29
_audit_creation_method
;
Olex2 1.3
(compiled 2020.01.31 svn.r88ba2a32 for OlexSys, GUI svn.r6032)
;
_audit_update_record
;
2020-11-18 deposited with the CCDC.	2021-01-15 downloaded from the CCDC.
;
_cell_angle_alpha 97.5740(10)
_cell_angle_beta 92.1370(10)
_cell_angle_gamma 91.8170(10)
_cell_formula_units_Z 3
_cell_length_a 8.44100(10)
_cell_length_b 8.68990(10)
_cell_length_c 11.8177(2)
_cell_measurement_reflns_used 9374
_cell_measurement_temperature 20(2)
_cell_measurement_theta_max 60.791
_cell_measurement_theta_min 4.585
_cell_volume 858.10(2)
_computing_molecular_graphics 'Olex2 1.3 (Dolomanov et al., 2009)'
_computing_publication_material 'Olex2 1.3 (Dolomanov et al., 2009)'
_computing_structure_refinement 'SHELXL 2018/3 (Sheldrick, 2015)'
_diffrn_ambient_temperature 20(2)
_diffrn_measured_fraction_theta_full 0.996
_diffrn_measured_fraction_theta_max 0.848
_diffrn_measurement_device_type 'D19, Institut Laue Langevin'
_diffrn_radiation_type neutrons
_diffrn_radiation_wavelength 0.94558
_diffrn_reflns_av_R_equivalents 0.0311
_diffrn_reflns_av_unetI/netI 0.0236
_diffrn_reflns_Laue_measured_fraction_full 0.996
_diffrn_reflns_Laue_measured_fraction_max 0.848
_diffrn_reflns_limit_h_max 5
_diffrn_reflns_limit_h_min -14
_diffrn_reflns_limit_k_max 15
_diffrn_reflns_limit_k_min -16
_diffrn_reflns_limit_l_max 21
_diffrn_reflns_limit_l_min -21
_diffrn_reflns_number 18745
_diffrn_reflns_point_group_measured_fraction_full 0.996
_diffrn_reflns_point_group_measured_fraction_max 0.848
_diffrn_reflns_theta_full 34.566
_diffrn_reflns_theta_max 60.791
_diffrn_reflns_theta_min 4.585
_exptl_absorpt_coefficient_mu 0.04734
_exptl_absorpt_correction_T_max 0.9203
_exptl_absorpt_correction_T_min 0.8824
_exptl_absorpt_correction_type empirical
_exptl_crystal_colour 'dark orange'
_exptl_crystal_colour_modifier dark
_exptl_crystal_colour_primary orange
_exptl_crystal_density_diffrn 2.455
_exptl_crystal_description block
_exptl_crystal_F_000 592
_exptl_crystal_recrystallization_method 'Re-crystallisation from solvent: butanone'
_exptl_crystal_size_max 2.9
_exptl_crystal_size_mid 2.5
_exptl_crystal_size_min 2.2
_refine_diff_density_max 1.227
_refine_diff_density_min -1.752
_refine_diff_density_rms 0.251
_refine_ls_extinction_method none
_refine_ls_goodness_of_fit_ref 1.151
_refine_ls_hydrogen_treatment refall
_refine_ls_matrix_type full
_refine_ls_number_parameters 232
_refine_ls_number_reflns 9590
_refine_ls_number_restraints 0
_refine_ls_restrained_S_all 1.151
_refine_ls_R_factor_all 0.0460
_refine_ls_R_factor_gt 0.0448
_refine_ls_shift/su_max 0.002
_refine_ls_shift/su_mean 0.000
_refine_ls_structure_factor_coef Fsqd
_refine_ls_weighting_details 'w=1/[\s^2^(Fo^2^)+(0.0394P)^2^+6.1942P] where P=(Fo^2^+2Fc^2^)/3'
_refine_ls_weighting_scheme calc
_refine_ls_wR_factor_gt 0.1111
_refine_ls_wR_factor_ref 0.1117
_reflns_Friedel_coverage 0.000
_reflns_number_gt 9374
_reflns_number_total 9590
_reflns_threshold_expression 'I > 2\s(I)'
_cod_data_source_file d0sc06619b3.cif
_cod_data_source_block 1NH4NiBiSCN6_20K_neutron
_cod_depositor_comments 'Adding full bibliography for 1560103--1560109.cif.'
_cod_database_code 1560103
_shelx_shelxl_version_number 2018/3
_shelx_space_group_comment
;
The symmetry employed for this shelxl refinement is uniquely defined
by the following loop, which should always be used as a source of
symmetry information in preference to the above space-group names.
They are only intended as comments.
;
_olex2_refinement_description
;
;
_olex2_submission_special_instructions 'No special instructions were received'

loop_
_space_group_symop_operation_xyz
'x, y, z'
'-x, -y, -z'

loop_
_atom_site_label
_atom_site_type_symbol
_atom_site_fract_x
_atom_site_fract_y
_atom_site_fract_z
_atom_site_U_iso_or_equiv
_atom_site_adp_type
_atom_site_occupancy
_atom_site_site_symmetry_order
_atom_site_calc_flag
_atom_site_refinement_flags_posn
_atom_site_refinement_flags_adp
_atom_site_refinement_flags_occupancy
_atom_site_disorder_assembly
_atom_site_disorder_group
Bi1 Bi 0.500000 0.500000 1.000000 0.00459(7) Uani 1 2 d S . P . .
Bi2 Bi 0.000000 0.000000 0.500000 0.00465(7) Uani 1 2 d S . P . .
Ni2 Ni -0.500000 0.500000 0.500000 0.00535(6) Uani 1 2 d S . P . .
Ni1 Ni 0.000000 0.000000 1.000000 0.00541(6) Uani 1 2 d S . P . .
S1 S 0.52248(16) 0.21782(15) 1.09151(12) 0.00909(17) Uani 1 1 d . . . . .
S6 S -0.75994(16) 0.40238(15) 0.84661(10) 0.00814(17) Uani 1 1 d . . . . .
S5 S -0.76350(17) 0.00749(15) 0.33798(10) 0.00854(17) Uani 1 1 d . . . . .
S3 S -0.28623(16) 0.39014(15) 0.83227(10) 0.00790(17) Uani 1 1 d . . . . .
S4 S 0.02457(16) 0.32292(14) 0.55173(11) 0.00801(17) Uani 1 1 d . . . . .
S2 S 0.27108(16) -0.01003(16) 0.64569(10) 0.00886(17) Uani 1 1 d . . . . .
N1 N 0.19790(5) 0.13121(5) 1.06827(3) 0.00935(6) Uani 1 1 d . . . . .
N2 N 0.10638(5) -0.02508(5) 0.84646(3) 0.00908(6) Uani 1 1 d . . . . .
N6 N -0.59448(5) 0.45925(5) 0.65232(3) 0.00915(6) Uani 1 1 d . . . . .
N4 N -0.29915(5) 0.38809(5) 0.53468(3) 0.00904(6) Uani 1 1 d . . . . .
N3 N -0.10451(5) 0.19888(5) 0.95741(3) 0.00958(6) Uani 1 1 d . . . . .
N5 N -0.61122(5) 0.29499(5) 0.42333(3) 0.00945(6) Uani 1 1 d . . . . .
C5 C -0.67360(7) 0.17571(6) 0.39008(4) 0.00806(8) Uani 1 1 d . . . . .
C4 C -0.16729(7) 0.35555(6) 0.54105(4) 0.00782(8) Uani 1 1 d . . . . .
C6 C -0.66096(7) 0.43503(6) 0.73269(4) 0.00814(8) Uani 1 1 d . . . . .
C3 C -0.17848(7) 0.28076(6) 0.90800(4) 0.00815(8) Uani 1 1 d . . . . .
C2 C 0.17523(7) -0.01570(6) 0.76404(4) 0.00799(8) Uani 1 1 d . . . . .
C1 C 0.33210(7) 0.16816(6) 1.07687(5) 0.00803(8) Uani 1 1 d . . . . .
N7 N -0.03129(6) 0.65300(5) 0.74999(4) 0.01202(7) Uani 1 1 d . . . . .
H7A H 0.0717(3) 0.6119(4) 0.7784(3) 0.0418(5) Uani 1 1 d . . . . .
H7B H -0.1189(3) 0.5775(3) 0.7678(2) 0.0381(5) Uani 1 1 d . . . . .
H7C H -0.0490(4) 0.7602(3) 0.7926(2) 0.0431(6) Uani 1 1 d . . . . .
H7D H -0.0308(3) 0.6570(3) 0.66451(16) 0.0355(4) Uani 1 1 d . . . . .

loop_
_atom_site_aniso_label
_atom_site_aniso_U_11
_atom_site_aniso_U_22
_atom_site_aniso_U_33
_atom_site_aniso_U_23
_atom_site_aniso_U_13
_atom_site_aniso_U_12
Bi1 0.00470(19) 0.00491(15) 0.00427(15) 0.00092(12) 0.00035(13) 0.00069(13)
Bi2 0.00473(19) 0.00457(15) 0.00490(15) 0.00126(12) 0.00083(13) 0.00067(13)
Ni2 0.00473(17) 0.00582(13) 0.00567(13) 0.00113(10) 0.00081(11) 0.00049(11)
Ni1 0.00524(17) 0.00586(13) 0.00539(13) 0.00139(10) 0.00089(11) 0.00083(11)
S1 0.0062(5) 0.0097(4) 0.0120(4) 0.0040(3) -0.0005(3) -0.0001(3)
S6 0.0074(5) 0.0105(4) 0.0067(4) 0.0017(3) 0.0012(3) -0.0012(3)
S5 0.0107(5) 0.0082(4) 0.0063(3) -0.0005(3) 0.0019(3) -0.0014(3)
S3 0.0078(5) 0.0093(4) 0.0072(4) 0.0027(3) 0.0011(3) 0.0026(3)
S4 0.0065(5) 0.0064(4) 0.0111(4) 0.0006(3) 0.0005(3) 0.0014(3)
S2 0.0077(5) 0.0123(4) 0.0071(4) 0.0023(3) 0.0024(3) 0.0018(3)
N1 0.00722(15) 0.01048(13) 0.01044(13) 0.00192(10) 0.00037(10) -0.00067(10)
N2 0.00911(15) 0.01124(13) 0.00727(11) 0.00206(9) 0.00246(10) 0.00065(11)
N6 0.00920(15) 0.01154(13) 0.00722(11) 0.00256(9) 0.00219(10) 0.00043(11)
N4 0.00667(15) 0.01014(13) 0.01068(13) 0.00219(10) 0.00090(10) 0.00215(10)
N3 0.00940(16) 0.00966(13) 0.01054(13) 0.00390(10) 0.00059(10) 0.00268(11)
N5 0.00953(16) 0.00785(12) 0.01059(13) -0.00002(9) 0.00093(10) -0.00094(10)
C5 0.0084(2) 0.00723(16) 0.00842(16) 0.00060(13) 0.00088(14) -0.00025(14)
C4 0.0064(2) 0.00846(16) 0.00878(16) 0.00146(13) 0.00056(13) 0.00151(14)
C6 0.0083(2) 0.00999(17) 0.00653(15) 0.00204(13) 0.00154(13) 0.00026(14)
C3 0.0086(2) 0.00814(16) 0.00827(16) 0.00250(13) 0.00074(14) 0.00222(14)
C2 0.0080(2) 0.00944(17) 0.00680(15) 0.00159(13) 0.00176(13) 0.00084(14)
C1 0.0066(2) 0.00872(16) 0.00886(16) 0.00177(13) 0.00054(14) -0.00023(14)
N7 0.01341(18) 0.01039(14) 0.01235(14) 0.00132(11) 0.00217(12) 0.00057(12)
H7A 0.0250(9) 0.0542(14) 0.0476(13) 0.0113(11) -0.0053(8) 0.0113(9)
H7B 0.0319(10) 0.0394(10) 0.0439(11) 0.0113(9) 0.0060(8) -0.0125(8)
H7C 0.0666(17) 0.0227(7) 0.0375(10) -0.0078(7) 0.0053(10) 0.0092(9)
H7D 0.0475(12) 0.0412(10) 0.0187(6) 0.0062(6) 0.0040(7) 0.0011(9)

loop_
_atom_type_symbol
_atom_type_description
_atom_type_scat_dispersion_real
_atom_type_scat_dispersion_imag
_atom_type_scat_source
C C 0.0000 0.0000 'Neutron Data Booklet, ILL Grenoble, France (2003) ISBN 0-9704143-7-4'
H H 0.0000 0.0000 'Neutron Data Booklet, ILL Grenoble, France (2003) ISBN 0-9704143-7-4'
N N 0.0000 0.0000 'Neutron Data Booklet, ILL Grenoble, France (2003) ISBN 0-9704143-7-4'
S S 0.0000 0.0000 'Neutron Data Booklet, ILL Grenoble, France (2003) ISBN 0-9704143-7-4'
Ni Ni 0.0000 0.0000 'Neutron Data Booklet, ILL Grenoble, France (2003) ISBN 0-9704143-7-4'
Bi Bi 0.0000 0.0000 'Neutron Data Booklet, ILL Grenoble, France (2003) ISBN 0-9704143-7-4'

loop_
_geom_angle_atom_site_label_1
_geom_angle_atom_site_label_2
_geom_angle_atom_site_label_3
_geom_angle
_geom_angle_site_symmetry_1
_geom_angle_site_symmetry_3
_geom_angle_publ_flag
S1 Bi1 S1 180.0 2_667 . ?
S1 Bi1 S6 95.95(4) 2_667 2_567 ?
S1 Bi1 S6 84.05(4) . 2_567 ?
S1 Bi1 S6 84.05(4) 2_667 1_655 ?
S1 Bi1 S6 95.95(4) . 1_655 ?
S1 Bi1 S3 89.12(4) 2_667 2_567 ?
S1 Bi1 S3 90.88(4) 2_667 1_655 ?
S1 Bi1 S3 90.88(4) . 2_567 ?
S1 Bi1 S3 89.12(4) . 1_655 ?
S6 Bi1 S6 180.0 1_655 2_567 ?
S3 Bi1 S6 90.46(4) 2_567 2_567 ?
S3 Bi1 S6 89.54(4) 2_567 1_655 ?
S3 Bi1 S6 90.46(4) 1_655 1_655 ?
S3 Bi1 S6 89.54(4) 1_655 2_567 ?
S3 Bi1 S3 180.0 2_567 1_655 ?
S5 Bi2 S5 180.0 2_456 1_655 ?
S5 Bi2 S2 99.14(4) 1_655 2_556 ?
S5 Bi2 S2 80.86(4) 2_456 2_556 ?
S5 Bi2 S2 99.14(4) 2_456 . ?
S5 Bi2 S2 80.86(4) 1_655 . ?
S4 Bi2 S5 89.42(4) . 2_456 ?
S4 Bi2 S5 89.42(4) 2_556 1_655 ?
S4 Bi2 S5 90.58(4) 2_556 2_456 ?
S4 Bi2 S5 90.58(4) . 1_655 ?
S4 Bi2 S4 180.0 . 2_556 ?
S4 Bi2 S2 92.80(4) . 2_556 ?
S4 Bi2 S2 87.21(4) 2_556 2_556 ?
S4 Bi2 S2 92.80(4) 2_556 . ?
S4 Bi2 S2 87.20(4) . . ?
S2 Bi2 S2 180.0 . 2_556 ?
N6 Ni2 N6 180.0 . 2_466 ?
N6 Ni2 N5 91.468(16) 2_466 . ?
N6 Ni2 N5 88.532(16) 2_466 2_466 ?
N6 Ni2 N5 88.532(17) . . ?
N6 Ni2 N5 91.469(16) . 2_466 ?
N4 Ni2 N6 91.734(16) . . ?
N4 Ni2 N6 88.266(16) . 2_466 ?
N4 Ni2 N6 91.734(16) 2_466 2_466 ?
N4 Ni2 N6 88.267(16) 2_466 . ?
N4 Ni2 N4 180.0 . 2_466 ?
N4 Ni2 N5 91.523(17) 2_466 2_466 ?
N4 Ni2 N5 91.522(17) . . ?
N4 Ni2 N5 88.478(17) . 2_466 ?
N4 Ni2 N5 88.477(17) 2_466 . ?
N5 Ni2 N5 180.0 2_466 . ?
N1 Ni1 N1 180.0 2_557 . ?
N1 Ni1 N3 89.746(17) . 2_557 ?
N1 Ni1 N3 90.254(17) 2_557 2_557 ?
N1 Ni1 N3 90.255(17) . . ?
N1 Ni1 N3 89.745(17) 2_557 . ?
N2 Ni1 N1 87.987(17) . . ?
N2 Ni1 N1 87.987(17) 2_557 2_557 ?
N2 Ni1 N1 92.013(17) 2_557 . ?
N2 Ni1 N1 92.014(17) . 2_557 ?
N2 Ni1 N2 180.0 . 2_557 ?
N2 Ni1 N3 90.610(16) 2_557 . ?
N2 Ni1 N3 90.608(16) . 2_557 ?
N2 Ni1 N3 89.391(16) . . ?
N2 Ni1 N3 89.391(16) 2_557 2_557 ?
N3 Ni1 N3 180.00(2) . 2_557 ?
C1 S1 Bi1 96.38(6) . . ?
C6 S6 Bi1 93.32(6) . 1_455 ?
C5 S5 Bi2 98.72(5) . 1_455 ?
C3 S3 Bi1 98.94(5) . 1_455 ?
C4 S4 Bi2 97.29(6) . . ?
C2 S2 Bi2 96.45(6) . . ?
C1 N1 Ni1 155.54(4) . . ?
C2 N2 Ni1 169.39(4) . . ?
C6 N6 Ni2 173.76(4) . . ?
C4 N4 Ni2 162.05(4) . . ?
C3 N3 Ni1 160.91(4) . . ?
C5 N5 Ni2 173.79(4) . . ?
N5 C5 S5 177.93(7) . . ?
N4 C4 S4 175.79(7) . . ?
N6 C6 S6 178.62(7) . . ?
N3 C3 S3 177.08(7) . . ?
N2 C2 S2 177.66(7) . . ?
N1 C1 S1 178.62(7) . . ?
H7A N7 H7B 106.1(3) . . ?
H7A N7 H7C 110.0(3) . . ?
H7A N7 H7D 110.8(2) . . ?
H7C N7 H7B 109.3(3) . . ?
H7D N7 H7B 110.0(2) . . ?
H7D N7 H7C 110.4(2) . . ?

loop_
_geom_bond_atom_site_label_1
_geom_bond_atom_site_label_2
_geom_bond_distance
_geom_bond_site_symmetry_2
_geom_bond_publ_flag
Bi1 S1 2.8163(13) 2_667 ?
Bi1 S1 2.8163(13) . ?
Bi1 S6 2.8284(13) 1_655 ?
Bi1 S6 2.8284(13) 2_567 ?
Bi1 S3 2.8237(12) 2_567 ?
Bi1 S3 2.8237(12) 1_655 ?
Bi2 S5 2.8222(13) 1_655 ?
Bi2 S5 2.8222(13) 2_456 ?
Bi2 S4 2.7915(12) . ?
Bi2 S4 2.7915(12) 2_556 ?
Bi2 S2 2.8225(14) 2_556 ?
Bi2 S2 2.8224(14) . ?
Ni2 N6 2.0637(4) 2_466 ?
Ni2 N6 2.0637(4) . ?
Ni2 N4 2.0361(4) 2_466 ?
Ni2 N4 2.0361(4) . ?
Ni2 N5 2.0691(4) . ?
Ni2 N5 2.0691(4) 2_466 ?
Ni1 N1 2.0683(4) . ?
Ni1 N1 2.0683(4) 2_557 ?
Ni1 N2 2.0435(4) . ?
Ni1 N2 2.0435(4) 2_557 ?
Ni1 N3 2.0763(4) . ?
Ni1 N3 2.0763(4) 2_557 ?
S1 C1 1.6475(15) . ?
S6 C6 1.6615(13) . ?
S5 C5 1.6581(14) . ?
S3 C3 1.6582(13) . ?
S4 C4 1.6560(14) . ?
S2 C2 1.6472(13) . ?
N1 C1 1.1646(7) . ?
N2 C2 1.1633(6) . ?
N6 C6 1.1604(6) . ?
N4 C4 1.1592(7) . ?
N3 C3 1.1609(6) . ?
N5 C5 1.1613(7) . ?
N7 H7A 1.013(2) . ?
N7 H7B 1.020(2) . ?
N7 H7C 1.017(2) . ?
N7 H7D 1.016(2) . ?
